data_4309434
loop_
_publ_author_name
'Michael T. Gamer'
'Peter W. Roesky'

_publ_contact_author
;
      Prof. Dr. Peter Roesky
      Freie Universit\"at Berlin
      Fabeckstr. 34-36
      14195 Berlin
      Bundesrepublik Deutschland
;
_publ_contact_author_email roesky@chemie.fu-berlin.de
_publ_contact_author_fax +49/(0)3083852440
_publ_contact_author_phone +49/(0)3083854004
_publ_section_title
;
Lanthanide-Potassium Wheels
;
_journal_name_full 'Inorganic Chemistry'
_journal_page_first 5963
_journal_page_last 5965
_journal_paper_doi 10.1021/ic050557l
_journal_volume 44
_journal_year 2005
_chemical_formula_sum 'C97 H105 Er K2 N4 O5 P4'
_chemical_formula_weight 1776.19
_chemical_name_systematic
; 
 ? 
;
_space_group_IT_number 2
_symmetry_cell_setting triclinic
_symmetry_space_group_name_Hall '-P 1'
_symmetry_space_group_name_H-M 'P -1'
_atom_sites_solution_hydrogens geom
_atom_sites_solution_primary direct
_atom_sites_solution_secondary difmap
_audit_creation_method SHELXL-97
_cell_angle_alpha 66.649(5)
_cell_angle_beta 83.754(5)
_cell_angle_gamma 77.588(5)
_cell_formula_units_Z 2
_cell_length_a 13.450(3)
_cell_length_b 17.818(3)
_cell_length_c 20.331(4)
_cell_measurement_temperature 173(2)
_cell_volume 4367.2(15)
_computing_molecular_graphics Diamond
_computing_structure_refinement 'SHELXL-97 (Sheldrick, 1997)'
_computing_structure_solution 'SHELXS-97 (Sheldrick, 1990)'
_diffrn_ambient_temperature 173(2)
_diffrn_measured_fraction_theta_full 0.977
_diffrn_measured_fraction_theta_max 0.977
_diffrn_measurement_device_type 'Bruker Smart 1000 CCD'
_diffrn_measurement_method 'area detector'
_diffrn_radiation_monochromator graphite
_diffrn_radiation_source 'fine-focus sealed tube'
_diffrn_radiation_type MoK\a
_diffrn_radiation_wavelength 0.71073
_diffrn_reflns_av_R_equivalents 0.0562
_diffrn_reflns_av_sigmaI/netI 0.1429
_diffrn_reflns_limit_h_max 15
_diffrn_reflns_limit_h_min -19
_diffrn_reflns_limit_k_max 25
_diffrn_reflns_limit_k_min -21
_diffrn_reflns_limit_l_max 29
_diffrn_reflns_limit_l_min -29
_diffrn_reflns_number 54523
_diffrn_reflns_theta_full 30.61
_diffrn_reflns_theta_max 30.61
_diffrn_reflns_theta_min 1.09
_exptl_absorpt_coefficient_mu 1.184
_exptl_absorpt_correction_T_max 0.874957?
_exptl_absorpt_correction_T_min 0.736565
_exptl_absorpt_correction_type empirical
_exptl_crystal_colour pink
_exptl_crystal_density_diffrn 1.351
_exptl_crystal_density_method 'not measured'
_exptl_crystal_description plate
_exptl_crystal_F_000 1842
_exptl_crystal_size_max 29
_exptl_crystal_size_mid 25
_exptl_crystal_size_min 19
_refine_diff_density_max 2.972
_refine_diff_density_min -1.410
_refine_diff_density_rms 0.117
_refine_ls_extinction_method none
_refine_ls_goodness_of_fit_ref 0.911
_refine_ls_hydrogen_treatment mixed
_refine_ls_matrix_type full
_refine_ls_number_parameters 913
_refine_ls_number_reflns 26299
_refine_ls_number_restraints 0
_refine_ls_restrained_S_all 0.911
_refine_ls_R_factor_all 0.1298
_refine_ls_R_factor_gt 0.0582
_refine_ls_shift/su_max 0.001
_refine_ls_shift/su_mean 0.000
_refine_ls_structure_factor_coef Fsqd
_refine_ls_weighting_details 'calc w=1/[\s^2^(Fo^2^)+(0.0675P)^2^+0.0000P] where P=(Fo^2^+2Fc^2^)/3'
_refine_ls_weighting_scheme calc
_refine_ls_wR_factor_gt 0.1241
_refine_ls_wR_factor_ref 0.1495
_reflns_number_gt 13667
_reflns_number_total 26299
_reflns_threshold_expression >2sigma(I)
_cod_data_source_file ic050557lsi20050411_062317_1.cif
_cod_data_source_block 1a
_cod_original_cell_volume 4367.3(15)
_cod_database_code 4309434

loop_
_symmetry_equiv_pos_as_xyz
'x, y, z'
'-x, -y, -z'

loop_
_atom_site_label
_atom_site_type_symbol
_atom_site_fract_x
_atom_site_fract_y
_atom_site_fract_z
_atom_site_U_iso_or_equiv
_atom_site_adp_type
_atom_site_occupancy
_atom_site_symmetry_multiplicity
_atom_site_calc_flag
_atom_site_refinement_flags
_atom_site_disorder_assembly
_atom_site_disorder_group
Er1 Er 0.723460(17) 0.635137(14) 0.699843(11) 0.03057(7) Uani 1 1 d . . .
K1 K 0.77970(10) 0.33759(8) 0.91098(6) 0.0509(3) Uani 1 1 d . . .
K2 K 0.44876(10) 0.87931(7) 0.77911(6) 0.0496(3) Uani 1 1 d . . .
O1 O 0.9838(4) 0.3248(4) 0.9258(3) 0.0932(17) Uani 1 1 d . . .
O2 O 0.8036(4) 0.2575(3) 0.8230(2) 0.0827(15) Uani 1 1 d . . .
O3 O 0.5757(4) 0.9708(3) 0.7845(3) 0.0800(14) Uani 1 1 d . . .
O4 O 0.3092(3) 1.0206(2) 0.7552(3) 0.0750(14) Uani 1 1 d . . .
P1 P 0.74123(10) 0.72630(8) 0.54853(6) 0.0356(3) Uani 1 1 d . . .
P2 P 0.85325(10) 0.56438(8) 0.54923(6) 0.0313(3) Uani 1 1 d . . .
P3 P 0.29212(10) 0.75822(8) 0.89179(6) 0.0353(3) Uani 1 1 d . . .
P4 P 0.36686(11) 0.84104(8) 0.95975(7) 0.0372(3) Uani 1 1 d . . .
N1 N 0.7874(3) 0.6249(2) 0.59328(18) 0.0322(9) Uani 1 1 d . . .
N2 N 0.5547(3) 0.6985(2) 0.6880(2) 0.0366(9) Uani 1 1 d . . .
N3 N 0.7946(3) 0.7115(3) 0.7452(2) 0.0376(10) Uani 1 1 d . . .
N4 N 0.2883(3) 0.7777(2) 0.96595(19) 0.0354(9) Uani 1 1 d . . .
C1 C 0.7686(4) 0.5247(3) 0.8318(2) 0.0360(11) Uani 1 1 d . . .
H1 H 0.7899 0.5448 0.8638 0.043 Uiso 1 1 calc R . .
C2 C 0.6687(4) 0.5211(3) 0.8229(2) 0.0388(12) Uani 1 1 d . . .
H2 H 0.6101 0.5387 0.8475 0.047 Uiso 1 1 calc R . .
C3 C 0.6696(4) 0.4873(3) 0.7718(2) 0.0357(11) Uani 1 1 d . . .
H3 H 0.6119 0.4772 0.7558 0.043 Uiso 1 1 calc R . .
C4 C 0.7706(4) 0.4708(3) 0.7479(2) 0.0377(12) Uani 1 1 d . . .
H4 H 0.7931 0.4481 0.7126 0.045 Uiso 1 1 calc R . .
C5 C 0.8325(4) 0.4937(3) 0.7852(2) 0.0345(11) Uani 1 1 d . . .
H5 H 0.9044 0.4891 0.7800 0.041 Uiso 1 1 calc R . .
C6 C 0.8366(4) 0.7794(3) 0.4850(2) 0.0369(11) Uani 1 1 d . . .
C7 C 0.9389(4) 0.7446(3) 0.4825(3) 0.0441(13) Uani 1 1 d . . .
H7 H 0.9629 0.6887 0.5134 0.053 Uiso 1 1 calc R . .
C8 C 1.0071(5) 0.7908(4) 0.4352(3) 0.0554(15) Uani 1 1 d . . .
H8 H 1.0767 0.7659 0.4334 0.067 Uiso 1 1 calc R . .
C9 C 0.9734(5) 0.8728(4) 0.3910(3) 0.0580(16) Uani 1 1 d . . .
H9 H 1.0197 0.9041 0.3585 0.070 Uiso 1 1 calc R . .
C10 C 0.8741(5) 0.9082(4) 0.3940(3) 0.0608(17) Uani 1 1 d . . .
H10 H 0.8515 0.9649 0.3642 0.073 Uiso 1 1 calc R . .
C11 C 0.8051(5) 0.8627(3) 0.4402(3) 0.0531(15) Uani 1 1 d . . .
H11 H 0.7357 0.8885 0.4413 0.064 Uiso 1 1 calc R . .
C12 C 0.6456(4) 0.7402(3) 0.4845(3) 0.0433(13) Uani 1 1 d . . .
C13 C 0.6606(5) 0.6984(4) 0.4374(3) 0.0536(15) Uani 1 1 d . . .
H13 H 0.7227 0.6609 0.4377 0.064 Uiso 1 1 calc R . .
C14 C 0.5851(6) 0.7114(4) 0.3904(3) 0.069(2) Uani 1 1 d . . .
H14 H 0.5951 0.6820 0.3594 0.083 Uiso 1 1 calc R . .
C15 C 0.4952(6) 0.7673(5) 0.3890(4) 0.084(3) Uani 1 1 d . . .
H15 H 0.4438 0.7772 0.3565 0.101 Uiso 1 1 calc R . .
C16 C 0.4809(5) 0.8086(5) 0.4353(4) 0.081(2) Uani 1 1 d . . .
H16 H 0.4193 0.8468 0.4343 0.097 Uiso 1 1 calc R . .
C17 C 0.5547(4) 0.7950(4) 0.4830(3) 0.0619(17) Uani 1 1 d . . .
H17 H 0.5432 0.8234 0.5148 0.074 Uiso 1 1 calc R . .
C18 C 0.9530(4) 0.4943(3) 0.6123(2) 0.0334(11) Uani 1 1 d . . .
C19 C 1.0079(4) 0.5273(3) 0.6453(2) 0.0393(12) Uani 1 1 d . . .
H19 H 0.9848 0.5826 0.6428 0.047 Uiso 1 1 calc R . .
C20 C 1.0950(4) 0.4806(4) 0.6812(3) 0.0461(13) Uani 1 1 d . . .
H20 H 1.1313 0.5041 0.7034 0.055 Uiso 1 1 calc R . .
C21 C 1.1308(4) 0.4005(4) 0.6858(3) 0.0504(14) Uani 1 1 d . . .
H21 H 1.1921 0.3695 0.7099 0.060 Uiso 1 1 calc R . .
C22 C 1.0776(4) 0.3656(3) 0.6552(3) 0.0463(13) Uani 1 1 d . . .
H22 H 1.1008 0.3098 0.6592 0.056 Uiso 1 1 calc R . .
C23 C 0.9902(4) 0.4119(3) 0.6187(3) 0.0398(12) Uani 1 1 d . . .
H23 H 0.9542 0.3873 0.5974 0.048 Uiso 1 1 calc R . .
C24 C 0.7712(4) 0.4938(3) 0.5497(2) 0.0344(11) Uani 1 1 d . . .
C25 C 0.8029(4) 0.4501(3) 0.5050(2) 0.0408(12) Uani 1 1 d . . .
H25 H 0.8673 0.4535 0.4808 0.049 Uiso 1 1 calc R . .
C26 C 0.7424(5) 0.4018(4) 0.4954(3) 0.0509(14) Uani 1 1 d . . .
H26 H 0.7655 0.3719 0.4653 0.061 Uiso 1 1 calc R . .
C27 C 0.6480(5) 0.3972(4) 0.5299(3) 0.0556(15) Uani 1 1 d . . .
H27 H 0.6063 0.3638 0.5239 0.067 Uiso 1 1 calc R . .
C28 C 0.6147(4) 0.4418(4) 0.5733(3) 0.0544(15) Uani 1 1 d . . .
H28 H 0.5495 0.4394 0.5964 0.065 Uiso 1 1 calc R . .
C29 C 0.6753(4) 0.4895(3) 0.5831(3) 0.0416(12) Uani 1 1 d . . .
H29 H 0.6515 0.5197 0.6130 0.050 Uiso 1 1 calc R . .
C30 C 0.4807(4) 0.6471(3) 0.7012(2) 0.0342(11) Uani 1 1 d . . .
C31 C 0.4663(4) 0.6152(3) 0.6521(3) 0.0443(13) Uani 1 1 d . . .
H31 H 0.5017 0.6316 0.6071 0.053 Uiso 1 1 calc R . .
C32 C 0.4009(4) 0.5592(4) 0.6671(3) 0.0525(15) Uani 1 1 d . . .
H32 H 0.3933 0.5366 0.6331 0.063 Uiso 1 1 calc R . .
C33 C 0.3464(4) 0.5363(4) 0.7324(3) 0.0491(14) Uani 1 1 d . . .
H33 H 0.3015 0.4982 0.7431 0.059 Uiso 1 1 calc R . .
C34 C 0.3585(4) 0.5697(4) 0.7815(3) 0.0455(13) Uani 1 1 d . . .
H34 H 0.3215 0.5548 0.8259 0.055 Uiso 1 1 calc R . .
C35 C 0.4240(4) 0.6243(3) 0.7660(3) 0.0388(12) Uani 1 1 d . . .
H35 H 0.4311 0.6471 0.7999 0.047 Uiso 1 1 calc R . .
C36 C 0.5170(4) 0.7835(3) 0.6637(2) 0.0385(12) Uani 1 1 d . . .
C37 C 0.4139(4) 0.8190(4) 0.6481(3) 0.0513(14) Uani 1 1 d . . .
H37 H 0.3659 0.7838 0.6571 0.062 Uiso 1 1 calc R . .
C38 C 0.3819(5) 0.9043(4) 0.6201(4) 0.0697(19) Uani 1 1 d . . .
H38 H 0.3116 0.9263 0.6112 0.084 Uiso 1 1 calc R . .
C39 C 0.4479(5) 0.9586(4) 0.6047(3) 0.0646(18) Uani 1 1 d . . .
H39 H 0.4247 1.0171 0.5839 0.078 Uiso 1 1 calc R . .
C40 C 0.5493(5) 0.9250(3) 0.6205(3) 0.0520(15) Uani 1 1 d . . .
H40 H 0.5963 0.9613 0.6107 0.062 Uiso 1 1 calc R . .
C41 C 0.5840(4) 0.8394(3) 0.6503(3) 0.0443(13) Uani 1 1 d . . .
H41 H 0.6537 0.8183 0.6619 0.053 Uiso 1 1 calc R . .
C42 C 0.9001(4) 0.7034(3) 0.7272(2) 0.0371(11) Uani 1 1 d . . .
C43 C 0.9320(4) 0.7457(3) 0.6574(3) 0.0458(13) Uani 1 1 d . . .
H43 H 0.8827 0.7817 0.6230 0.055 Uiso 1 1 calc R . .
C44 C 1.0336(4) 0.7366(4) 0.6365(3) 0.0490(14) Uani 1 1 d . . .
H44 H 1.0530 0.7658 0.5881 0.059 Uiso 1 1 calc R . .
C45 C 1.1080(4) 0.6850(4) 0.6859(3) 0.0492(14) Uani 1 1 d . . .
H45 H 1.1781 0.6794 0.6718 0.059 Uiso 1 1 calc R . .
C46 C 1.0777(4) 0.6422(3) 0.7556(3) 0.0463(13) Uani 1 1 d . . .
H46 H 1.1273 0.6065 0.7898 0.056 Uiso 1 1 calc R . .
C47 C 0.9763(4) 0.6507(3) 0.7759(3) 0.0405(12) Uani 1 1 d . . .
H47 H 0.9572 0.6202 0.8240 0.049 Uiso 1 1 calc R . .
C48 C 0.7603(4) 0.7268(3) 0.8062(2) 0.0372(11) Uani 1 1 d . . .
C49 C 0.8177(4) 0.7541(3) 0.8432(3) 0.0452(13) Uani 1 1 d . . .
H49 H 0.8846 0.7628 0.8264 0.054 Uiso 1 1 calc R . .
C50 C 0.7775(5) 0.7687(3) 0.9042(3) 0.0499(14) Uani 1 1 d . . .
H50 H 0.8182 0.7868 0.9283 0.060 Uiso 1 1 calc R . .
C51 C 0.6815(4) 0.7578(3) 0.9304(3) 0.0463(13) Uani 1 1 d . . .
H51 H 0.6562 0.7666 0.9727 0.056 Uiso 1 1 calc R . .
C52 C 0.6217(4) 0.7335(3) 0.8933(3) 0.0428(13) Uani 1 1 d . . .
H52 H 0.5540 0.7269 0.9099 0.051 Uiso 1 1 calc R . .
C53 C 0.6599(4) 0.7189(3) 0.8328(3) 0.0382(12) Uani 1 1 d . . .
H53 H 0.6174 0.7030 0.8082 0.046 Uiso 1 1 calc R . .
C54 C 0.1701(4) 0.8124(3) 0.8472(2) 0.0324(10) Uani 1 1 d . . .
C55 C 0.1583(4) 0.8156(3) 0.7790(3) 0.0470(13) Uani 1 1 d . . .
H55 H 0.2112 0.7859 0.7588 0.056 Uiso 1 1 calc R . .
C56 C 0.0727(5) 0.8605(4) 0.7396(3) 0.0554(15) Uani 1 1 d . . .
H56 H 0.0661 0.8602 0.6937 0.067 Uiso 1 1 calc R . .
C57 C -0.0031(4) 0.9058(4) 0.7674(3) 0.0532(15) Uani 1 1 d . . .
H57 H -0.0619 0.9377 0.7406 0.064 Uiso 1 1 calc R . .
C58 C 0.0070(5) 0.9044(4) 0.8343(3) 0.0548(15) Uani 1 1 d . . .
H58 H -0.0453 0.9356 0.8537 0.066 Uiso 1 1 calc R . .
C59 C 0.0927(4) 0.8579(3) 0.8740(3) 0.0466(13) Uani 1 1 d . . .
H59 H 0.0981 0.8575 0.9204 0.056 Uiso 1 1 calc R . .
C60 C 0.2702(4) 0.6497(3) 0.9285(2) 0.0366(11) Uani 1 1 d . . .
C61 C 0.3536(5) 0.5855(3) 0.9562(3) 0.0498(14) Uani 1 1 d . . .
H61 H 0.4184 0.5994 0.9548 0.060 Uiso 1 1 calc R . .
C62 C 0.3450(5) 0.5029(3) 0.9854(3) 0.0562(16) Uani 1 1 d . . .
H62 H 0.4029 0.4608 1.0044 0.067 Uiso 1 1 calc R . .
C63 C 0.2531(6) 0.4820(4) 0.9868(3) 0.0564(17) Uani 1 1 d . . .
H63 H 0.2466 0.4251 1.0065 0.068 Uiso 1 1 calc R . .
C64 C 0.1691(5) 0.5437(3) 0.9595(3) 0.0524(15) Uani 1 1 d . . .
H64 H 0.1051 0.5288 0.9605 0.063 Uiso 1 1 calc R . .
C65 C 0.1771(4) 0.6274(3) 0.9307(3) 0.0430(13) Uani 1 1 d . . .
H65 H 0.1186 0.6691 0.9124 0.052 Uiso 1 1 calc R . .
C66 C 0.4416(4) 0.7849(3) 1.0420(3) 0.0394(12) Uani 1 1 d . . .
C67 C 0.4650(4) 0.6988(3) 1.0690(3) 0.0454(13) Uani 1 1 d . . .
H67 H 0.4386 0.6701 1.0463 0.054 Uiso 1 1 calc R . .
C68 C 0.5251(5) 0.6537(4) 1.1274(3) 0.0607(16) Uani 1 1 d . . .
H68 H 0.5391 0.5946 1.1451 0.073 Uiso 1 1 calc R . .
C69 C 0.5651(5) 0.6945(5) 1.1602(4) 0.0705(19) Uani 1 1 d . . .
H69 H 0.6067 0.6638 1.2008 0.085 Uiso 1 1 calc R . .
C70 C 0.5445(5) 0.7796(5) 1.1340(4) 0.072(2) Uani 1 1 d . . .
H70 H 0.5724 0.8079 1.1565 0.086 Uiso 1 1 calc R . .
C71 C 0.4840(5) 0.8250(4) 1.0757(3) 0.0562(15) Uani 1 1 d . . .
H71 H 0.4709 0.8840 1.0581 0.067 Uiso 1 1 calc R . .
C72 C 0.2889(4) 0.9255(3) 0.9849(3) 0.0411(12) Uani 1 1 d . . .
C73 C 0.3253(5) 0.9975(3) 0.9698(3) 0.0550(15) Uani 1 1 d . . .
H73 H 0.3911 1.0022 0.9481 0.066 Uiso 1 1 calc R . .
C74 C 0.2683(6) 1.0629(4) 0.9855(3) 0.071(2) Uani 1 1 d . . .
H74 H 0.2950 1.1117 0.9750 0.085 Uiso 1 1 calc R . .
C75 C 0.1730(6) 1.0570(4) 1.0162(4) 0.073(2) Uani 1 1 d . . .
H75 H 0.1336 1.1018 1.0271 0.088 Uiso 1 1 calc R . .
C76 C 0.1346(5) 0.9871(4) 1.0313(4) 0.0659(18) Uani 1 1 d . . .
H76 H 0.0684 0.9834 1.0524 0.079 Uiso 1 1 calc R . .
C77 C 0.1922(4) 0.9208(4) 1.0157(3) 0.0502(14) Uani 1 1 d . . .
H77 H 0.1650 0.8722 1.0262 0.060 Uiso 1 1 calc R . .
C78 C 1.0351(6) 0.3861(5) 0.9296(4) 0.086(2) Uiso 1 1 d . . .
H78A H 1.0487 0.3743 0.9800 0.103 Uiso 1 1 calc R . .
H78B H 0.9934 0.4426 0.9085 0.103 Uiso 1 1 calc R . .
C79 C 1.1319(5) 0.3793(4) 0.8879(4) 0.0744(19) Uiso 1 1 d . . .
H79A H 1.1244 0.4202 0.8379 0.089 Uiso 1 1 calc R . .
H79B H 1.1876 0.3892 0.9098 0.089 Uiso 1 1 calc R . .
C80 C 1.1533(6) 0.2936(5) 0.8902(4) 0.087(2) Uiso 1 1 d . . .
H80A H 1.1909 0.2905 0.8465 0.105 Uiso 1 1 calc R . .
H80B H 1.1927 0.2545 0.9329 0.105 Uiso 1 1 calc R . .
C81 C 1.0543(10) 0.2773(8) 0.8942(7) 0.165(5) Uiso 1 1 d . . .
H81A H 1.0324 0.2901 0.8453 0.198 Uiso 1 1 calc R . .
H81B H 1.0552 0.2174 0.9227 0.198 Uiso 1 1 calc R . .
C82 C 0.8962(8) 0.2261(7) 0.7983(6) 0.131(4) Uiso 1 1 d . . .
H82A H 0.9338 0.1797 0.8384 0.157 Uiso 1 1 calc R . .
H82B H 0.9378 0.2701 0.7773 0.157 Uiso 1 1 calc R . .
C83 C 0.8777(7) 0.1976(6) 0.7456(5) 0.114(3) Uiso 1 1 d . . .
H83A H 0.8710 0.1383 0.7676 0.137 Uiso 1 1 calc R . .
H83B H 0.9333 0.2041 0.7088 0.137 Uiso 1 1 calc R . .
C84 C 0.7811(6) 0.2515(5) 0.7145(4) 0.091(2) Uiso 1 1 d . . .
H84A H 0.7447 0.2242 0.6931 0.109 Uiso 1 1 calc R . .
H84B H 0.7926 0.3054 0.6775 0.109 Uiso 1 1 calc R . .
C85 C 0.7235(6) 0.2626(5) 0.7783(4) 0.089(2) Uiso 1 1 d . . .
H85A H 0.6769 0.3173 0.7643 0.106 Uiso 1 1 calc R . .
H85B H 0.6836 0.2180 0.8031 0.106 Uiso 1 1 calc R . .
C86 C 0.6676(6) 0.9791(5) 0.7445(4) 0.081(2) Uiso 1 1 d . . .
H86A H 0.6547 1.0157 0.6936 0.098 Uiso 1 1 calc R . .
H86B H 0.7066 0.9242 0.7471 0.098 Uiso 1 1 calc R . .
C87 C 0.7237(7) 1.0173(6) 0.7789(5) 0.109(3) Uiso 1 1 d . . .
H87A H 0.7764 0.9744 0.8107 0.131 Uiso 1 1 calc R . .
H87B H 0.7574 1.0606 0.7420 0.131 Uiso 1 1 calc R . .
C88 C 0.6506(7) 1.0529(6) 0.8188(5) 0.100(3) Uiso 1 1 d . . .
H88A H 0.6180 1.1101 0.7885 0.120 Uiso 1 1 calc R . .
H88B H 0.6819 1.0544 0.8601 0.120 Uiso 1 1 calc R . .
C89 C 0.5772(6) 0.9971(5) 0.8429(4) 0.088(2) Uiso 1 1 d . . .
H89A H 0.5992 0.9489 0.8875 0.105 Uiso 1 1 calc R . .
H89B H 0.5090 1.0268 0.8515 0.105 Uiso 1 1 calc R . .
C90 C 0.3365(5) 1.0995(4) 0.7255(4) 0.0677(18) Uiso 1 1 d . . .
H90A H 0.3267 1.1250 0.6731 0.081 Uiso 1 1 calc R . .
H90B H 0.4085 1.0955 0.7349 0.081 Uiso 1 1 calc R . .
C91 C 0.2690(6) 1.1481(5) 0.7609(4) 0.092(2) Uiso 1 1 d . . .
H91A H 0.2502 1.2066 0.7270 0.110 Uiso 1 1 calc R . .
H91B H 0.3032 1.1474 0.8019 0.110 Uiso 1 1 calc R . .
C92 C 0.1781(6) 1.1113(5) 0.7859(4) 0.090(2) Uiso 1 1 d . . .
H92A H 0.1227 1.1403 0.7512 0.108 Uiso 1 1 calc R . .
H92B H 0.1535 1.1130 0.8330 0.108 Uiso 1 1 calc R . .
C93 C 0.2141(5) 1.0240(4) 0.7914(3) 0.0627(17) Uiso 1 1 d . . .
H93A H 0.2209 0.9856 0.8423 0.075 Uiso 1 1 calc R . .
H93B H 0.1650 1.0075 0.7692 0.075 Uiso 1 1 calc R . .
O5 O 0.7955(14) 1.0433(14) 0.5993(11) 0.351(9) Uiso 1 1 d . . .
C94 C 0.8146(19) 0.9612(16) 0.5890(13) 0.336(13) Uiso 1 1 d . . .
H94A H 0.7632 0.9585 0.5590 0.404 Uiso 1 1 calc R . .
H94B H 0.8215 0.9120 0.6348 0.404 Uiso 1 1 calc R . .
C95 C 0.928(2) 0.9769(16) 0.5446(14) 0.333(13) Uiso 1 1 d . . .
H95A H 0.9778 0.9883 0.5706 0.400 Uiso 1 1 calc R . .
H95B H 0.9605 0.9349 0.5244 0.400 Uiso 1 1 calc R . .
C96 C 0.868(2) 1.047(2) 0.4975(16) 0.370(15) Uiso 1 1 d . . .
H96A H 0.8321 1.0282 0.4687 0.444 Uiso 1 1 calc R . .
H96B H 0.9147 1.0819 0.4640 0.444 Uiso 1 1 calc R . .
C97 C 0.789(2) 1.1045(16) 0.5219(15) 0.349(14) Uiso 1 1 d . . .
H97A H 0.7217 1.1159 0.5013 0.419 Uiso 1 1 calc R . .
H97B H 0.8107 1.1572 0.5143 0.419 Uiso 1 1 calc R . .

loop_
_atom_site_aniso_label
_atom_site_aniso_U_11
_atom_site_aniso_U_22
_atom_site_aniso_U_33
_atom_site_aniso_U_23
_atom_site_aniso_U_13
_atom_site_aniso_U_12
Er1 0.03279(13) 0.03292(12) 0.02637(10) -0.01342(8) 0.00691(7) -0.00677(9)
K1 0.0555(8) 0.0531(7) 0.0346(6) -0.0053(5) 0.0070(5) -0.0174(6)
K2 0.0588(8) 0.0371(6) 0.0498(7) -0.0169(5) 0.0173(6) -0.0114(6)
O1 0.067(3) 0.129(5) 0.086(4) -0.035(3) 0.016(3) -0.044(3)
O2 0.102(4) 0.077(3) 0.055(3) -0.026(2) 0.025(3) -0.001(3)
O3 0.078(4) 0.087(4) 0.086(3) -0.037(3) 0.002(3) -0.033(3)
O4 0.078(3) 0.033(2) 0.098(3) -0.017(2) 0.027(3) -0.008(2)
P1 0.0416(8) 0.0315(7) 0.0280(6) -0.0091(5) 0.0059(5) -0.0031(6)
P2 0.0352(7) 0.0330(7) 0.0257(5) -0.0128(5) 0.0075(5) -0.0074(5)
P3 0.0430(8) 0.0335(7) 0.0301(6) -0.0138(5) 0.0057(5) -0.0089(6)
P4 0.0451(8) 0.0325(7) 0.0356(6) -0.0152(5) 0.0096(6) -0.0116(6)
N1 0.038(2) 0.033(2) 0.0235(17) -0.0106(16) 0.0050(15) -0.0058(18)
N2 0.032(2) 0.039(2) 0.037(2) -0.0165(18) 0.0072(17) -0.0033(19)
N3 0.034(2) 0.047(3) 0.032(2) -0.0172(18) 0.0028(17) -0.0048(19)
N4 0.044(3) 0.032(2) 0.0316(19) -0.0139(17) 0.0078(17) -0.0114(19)
C1 0.042(3) 0.040(3) 0.026(2) -0.013(2) 0.0051(19) -0.011(2)
C2 0.043(3) 0.042(3) 0.029(2) -0.013(2) 0.010(2) -0.009(2)
C3 0.035(3) 0.035(3) 0.034(2) -0.007(2) -0.003(2) -0.009(2)
C4 0.050(3) 0.035(3) 0.028(2) -0.012(2) 0.006(2) -0.010(2)
C5 0.029(3) 0.036(3) 0.030(2) -0.004(2) 0.0029(19) -0.007(2)
C6 0.054(3) 0.033(3) 0.024(2) -0.0111(19) 0.005(2) -0.013(2)
C7 0.051(4) 0.037(3) 0.037(3) -0.008(2) 0.007(2) -0.010(3)
C8 0.059(4) 0.055(4) 0.056(3) -0.023(3) 0.020(3) -0.024(3)
C9 0.079(5) 0.052(4) 0.046(3) -0.017(3) 0.020(3) -0.032(3)
C10 0.085(5) 0.038(3) 0.047(3) -0.001(3) 0.002(3) -0.017(3)
C11 0.062(4) 0.035(3) 0.052(3) -0.010(3) 0.004(3) -0.005(3)
C12 0.041(3) 0.042(3) 0.035(3) -0.001(2) 0.004(2) -0.012(2)
C13 0.066(4) 0.048(3) 0.045(3) -0.010(3) -0.008(3) -0.018(3)
C14 0.090(6) 0.060(4) 0.052(4) 0.002(3) -0.024(4) -0.039(4)
C15 0.069(5) 0.091(6) 0.070(5) 0.015(4) -0.030(4) -0.043(5)
C16 0.051(4) 0.091(6) 0.067(4) 0.004(4) -0.008(3) -0.006(4)
C17 0.042(4) 0.070(4) 0.043(3) 0.003(3) 0.000(3) 0.002(3)
C18 0.036(3) 0.038(3) 0.029(2) -0.015(2) 0.0094(19) -0.013(2)
C19 0.040(3) 0.042(3) 0.039(3) -0.022(2) 0.010(2) -0.009(2)
C20 0.036(3) 0.062(4) 0.047(3) -0.026(3) -0.002(2) -0.009(3)
C21 0.037(3) 0.060(4) 0.049(3) -0.020(3) -0.004(2) 0.000(3)
C22 0.042(3) 0.041(3) 0.049(3) -0.016(3) 0.001(2) 0.003(3)
C23 0.042(3) 0.041(3) 0.040(3) -0.020(2) 0.005(2) -0.010(2)
C24 0.038(3) 0.039(3) 0.026(2) -0.013(2) -0.0004(19) -0.006(2)
C25 0.041(3) 0.048(3) 0.035(2) -0.019(2) 0.003(2) -0.008(3)
C26 0.063(4) 0.057(4) 0.043(3) -0.028(3) -0.001(3) -0.015(3)
C27 0.058(4) 0.062(4) 0.061(4) -0.028(3) -0.005(3) -0.028(3)
C28 0.043(4) 0.070(4) 0.054(3) -0.026(3) 0.008(3) -0.020(3)
C29 0.040(3) 0.048(3) 0.038(3) -0.019(2) 0.004(2) -0.011(3)
C30 0.031(3) 0.033(3) 0.036(2) -0.016(2) 0.000(2) 0.003(2)
C31 0.046(3) 0.052(3) 0.035(3) -0.022(2) -0.004(2) 0.001(3)
C32 0.049(4) 0.067(4) 0.053(3) -0.039(3) -0.020(3) 0.004(3)
C33 0.027(3) 0.055(4) 0.067(4) -0.024(3) -0.004(3) -0.008(3)
C34 0.031(3) 0.061(4) 0.045(3) -0.022(3) -0.001(2) -0.005(3)
C35 0.032(3) 0.049(3) 0.040(3) -0.024(2) 0.006(2) -0.005(2)
C36 0.042(3) 0.038(3) 0.033(2) -0.017(2) 0.007(2) -0.001(2)
C37 0.048(4) 0.050(3) 0.049(3) -0.015(3) -0.001(3) -0.004(3)
C38 0.047(4) 0.063(4) 0.079(5) -0.018(4) -0.011(3) 0.016(3)
C39 0.064(5) 0.045(4) 0.066(4) -0.007(3) -0.009(3) 0.006(3)
C40 0.061(4) 0.040(3) 0.050(3) -0.018(3) 0.013(3) -0.006(3)
C41 0.048(3) 0.038(3) 0.042(3) -0.016(2) 0.005(2) 0.000(3)
C42 0.042(3) 0.037(3) 0.037(2) -0.019(2) -0.001(2) -0.010(2)
C43 0.054(4) 0.045(3) 0.040(3) -0.017(2) -0.001(2) -0.010(3)
C44 0.047(4) 0.057(4) 0.047(3) -0.024(3) 0.012(3) -0.017(3)
C45 0.036(3) 0.060(4) 0.060(3) -0.034(3) 0.011(3) -0.009(3)
C46 0.046(3) 0.042(3) 0.051(3) -0.021(3) -0.003(2) -0.001(3)
C47 0.037(3) 0.046(3) 0.041(3) -0.019(2) 0.001(2) -0.009(2)
C48 0.040(3) 0.034(3) 0.036(2) -0.013(2) 0.000(2) -0.003(2)
C49 0.049(3) 0.043(3) 0.049(3) -0.022(3) 0.006(2) -0.015(3)
C50 0.057(4) 0.050(3) 0.056(3) -0.033(3) 0.000(3) -0.012(3)
C51 0.061(4) 0.045(3) 0.040(3) -0.026(2) 0.009(3) -0.010(3)
C52 0.044(3) 0.038(3) 0.044(3) -0.015(2) 0.007(2) -0.007(2)
C53 0.036(3) 0.042(3) 0.039(3) -0.021(2) 0.003(2) -0.004(2)
C54 0.038(3) 0.024(2) 0.032(2) -0.0065(19) 0.0030(19) -0.011(2)
C55 0.059(4) 0.040(3) 0.038(3) -0.015(2) 0.000(2) -0.001(3)
C56 0.069(4) 0.053(4) 0.042(3) -0.015(3) -0.004(3) -0.013(3)
C57 0.047(4) 0.047(3) 0.056(3) -0.008(3) -0.009(3) -0.009(3)
C58 0.048(4) 0.053(4) 0.060(4) -0.022(3) 0.005(3) -0.005(3)
C59 0.043(3) 0.052(3) 0.046(3) -0.022(3) 0.006(2) -0.009(3)
C60 0.052(3) 0.032(3) 0.027(2) -0.016(2) 0.003(2) -0.005(2)
C61 0.060(4) 0.043(3) 0.049(3) -0.023(3) -0.005(3) -0.001(3)
C62 0.080(5) 0.035(3) 0.049(3) -0.016(3) -0.015(3) 0.006(3)
C63 0.103(6) 0.035(3) 0.033(3) -0.014(2) -0.001(3) -0.015(3)
C64 0.075(4) 0.041(3) 0.049(3) -0.022(3) 0.003(3) -0.019(3)
C65 0.056(4) 0.034(3) 0.040(3) -0.016(2) 0.000(2) -0.008(3)
C66 0.034(3) 0.042(3) 0.045(3) -0.021(2) 0.007(2) -0.008(2)
C67 0.042(3) 0.045(3) 0.050(3) -0.018(3) 0.005(2) -0.012(3)
C68 0.049(4) 0.056(4) 0.067(4) -0.014(3) -0.003(3) -0.006(3)
C69 0.059(4) 0.079(5) 0.069(4) -0.022(4) -0.020(3) -0.007(4)
C70 0.069(5) 0.083(5) 0.085(5) -0.048(4) -0.018(4) -0.019(4)
C71 0.052(4) 0.054(4) 0.072(4) -0.030(3) -0.013(3) -0.010(3)
C72 0.052(3) 0.037(3) 0.040(3) -0.020(2) -0.001(2) -0.010(3)
C73 0.078(5) 0.035(3) 0.052(3) -0.019(3) 0.013(3) -0.014(3)
C74 0.109(6) 0.041(4) 0.067(4) -0.029(3) 0.011(4) -0.016(4)
C75 0.097(6) 0.055(4) 0.071(4) -0.039(4) 0.004(4) 0.005(4)
C76 0.054(4) 0.075(5) 0.076(4) -0.046(4) 0.012(3) -0.003(4)
C77 0.052(4) 0.053(3) 0.055(3) -0.032(3) 0.005(3) -0.010(3)

loop_
_atom_type_symbol
_atom_type_description
_atom_type_scat_dispersion_real
_atom_type_scat_dispersion_imag
_atom_type_scat_source
C C 0.0033 0.0016 'International Tables Vol C Tables 4.2.6.8 and 6.1.1.4'
H H 0.0000 0.0000 'International Tables Vol C Tables 4.2.6.8 and 6.1.1.4'
N N 0.0061 0.0033 'International Tables Vol C Tables 4.2.6.8 and 6.1.1.4'
P P 0.1023 0.0942 'International Tables Vol C Tables 4.2.6.8 and 6.1.1.4'
O O 0.0106 0.0060 'International Tables Vol C Tables 4.2.6.8 and 6.1.1.4'
K K 0.2009 0.2494 'International Tables Vol C Tables 4.2.6.8 and 6.1.1.4'
Er Er -0.2586 4.9576 'International Tables Vol C Tables 4.2.6.8 and 6.1.1.4'

loop_
_geom_angle_atom_site_label_1
_geom_angle_atom_site_label_2
_geom_angle_atom_site_label_3
_geom_angle
_geom_angle_site_symmetry_1
_geom_angle_site_symmetry_3
_geom_angle_publ_flag
N2 Er1 N1 109.62(13) . . ?
N2 Er1 N3 103.68(14) . . ?
N1 Er1 N3 118.96(13) . . ?
N2 Er1 C4 118.91(15) . . ?
N1 Er1 C4 82.62(13) . . ?
N3 Er1 C4 122.26(15) . . ?
N2 Er1 C5 137.07(14) . . ?
N1 Er1 C5 96.64(14) . . ?
N3 Er1 C5 91.60(15) . . ?
C4 Er1 C5 30.70(15) . . ?
N2 Er1 C1 113.38(14) . . ?
N1 Er1 C1 127.25(14) . . ?
N3 Er1 C1 78.61(15) . . ?
C4 Er1 C1 50.39(14) . . ?
C5 Er1 C1 30.68(14) . . ?
N2 Er1 C3 90.10(15) . . ?
N1 Er1 C3 102.23(14) . . ?
N3 Er1 C3 127.62(14) . . ?
C4 Er1 C3 30.56(14) . . ?
C5 Er1 C3 50.51(15) . . ?
C1 Er1 C3 50.01(15) . . ?
N2 Er1 C2 87.19(15) . . ?
N1 Er1 C2 131.21(14) . . ?
N3 Er1 C2 99.33(14) . . ?
C4 Er1 C2 50.27(15) . . ?
C5 Er1 C2 50.47(15) . . ?
C1 Er1 C2 30.28(15) . . ?
C3 Er1 C2 30.15(14) . . ?
N2 Er1 P1 85.47(10) . . ?
N1 Er1 P1 35.87(10) . . ?
N3 Er1 P1 101.79(10) . . ?
C4 Er1 P1 117.75(10) . . ?
C5 Er1 P1 130.78(10) . . ?
C1 Er1 P1 160.69(11) . . ?
C3 Er1 P1 129.86(11) . . ?
C2 Er1 P1 158.74(11) . . ?
O2 K1 O1 95.68(18) . . ?
O2 K1 N4 100.99(13) . 2_667 ?
O1 K1 N4 107.05(14) . 2_667 ?
O2 K1 C1 112.75(13) . . ?
O1 K1 C1 87.40(16) . . ?
N4 K1 C1 141.85(12) 2_667 . ?
O2 K1 C5 89.64(14) . . ?
O1 K1 C5 76.56(15) . . ?
N4 K1 C5 168.23(13) 2_667 . ?
C1 K1 C5 26.39(12) . . ?
O2 K1 C2 106.20(14) . . ?
O1 K1 C2 113.17(16) . . ?
N4 K1 C2 128.03(13) 2_667 . ?
C1 K1 C2 25.86(13) . . ?
C5 K1 C2 42.50(13) . . ?
O2 K1 C4 70.86(14) . . ?
O1 K1 C4 95.71(14) . . ?
N4 K1 C4 156.62(13) 2_667 . ?
C1 K1 C4 42.13(12) . . ?
C5 K1 C4 25.53(12) . . ?
C2 K1 C4 41.47(12) . . ?
O2 K1 C3 81.23(14) . . ?
O1 K1 C3 118.07(15) . . ?
N4 K1 C3 134.45(13) 2_667 . ?
C1 K1 C3 41.79(13) . . ?
C5 K1 C3 41.82(13) . . ?
C2 K1 C3 25.01(12) . . ?
C4 K1 C3 25.02(12) . . ?
O2 K1 C60 153.07(14) . 2_667 ?
O1 K1 C60 90.37(15) . 2_667 ?
N4 K1 C60 52.30(12) 2_667 2_667 ?
C1 K1 C60 93.68(12) . 2_667 ?
C5 K1 C60 117.27(13) . 2_667 ?
C2 K1 C60 95.31(12) . 2_667 ?
C4 K1 C60 134.68(13) . 2_667 ?
C3 K1 C60 118.69(13) . 2_667 ?
O2 K1 C67 83.78(15) . 2_667 ?
O1 K1 C67 164.20(15) . 2_667 ?
N4 K1 C67 57.84(13) 2_667 2_667 ?
C1 K1 C67 107.42(14) . 2_667 ?
C5 K1 C67 119.18(13) . 2_667 ?
C2 K1 C67 81.96(13) . 2_667 ?
C4 K1 C67 99.00(13) . 2_667 ?
C3 K1 C67 77.53(13) . 2_667 ?
C60 K1 C67 83.40(13) 2_667 2_667 ?
O2 K1 P3 123.81(11) . 2_667 ?
O1 K1 P3 97.82(11) . 2_667 ?
N4 K1 P3 23.33(8) 2_667 2_667 ?
C1 K1 P3 122.11(9) . 2_667 ?
C5 K1 P3 146.54(10) . 2_667 ?
C2 K1 P3 117.41(9) . 2_667 ?
C4 K1 P3 158.63(10) . 2_667 ?
C3 K1 P3 134.82(10) . 2_667 ?
C60 K1 P3 29.27(9) 2_667 2_667 ?
C67 K1 P3 69.92(9) 2_667 2_667 ?
O3 K2 O4 83.58(15) . . ?
O3 K2 C40 80.32(16) . . ?
O4 K2 C40 98.65(14) . . ?
O3 K2 C41 90.99(15) . . ?
O4 K2 C41 122.38(14) . . ?
C40 K2 C41 24.84(13) . . ?
O3 K2 C39 93.19(17) . . ?
O4 K2 C39 79.27(15) . . ?
C40 K2 C39 24.67(15) . . ?
C41 K2 C39 43.68(15) . . ?
O3 K2 C38 117.47(17) . . ?
O4 K2 C38 82.83(16) . . ?
C40 K2 C38 42.58(17) . . ?
C41 K2 C38 49.76(15) . . ?
C39 K2 C38 24.28(16) . . ?
O3 K2 C37 129.87(15) . . ?
O4 K2 C37 104.31(15) . . ?
C40 K2 C37 49.65(15) . . ?
C41 K2 C37 42.62(14) . . ?
C39 K2 C37 42.86(16) . . ?
C38 K2 C37 23.98(14) . . ?
O3 K2 C36 115.30(15) . . ?
O4 K2 C36 125.57(15) . . ?
C40 K2 C36 43.47(13) . . ?
C41 K2 C36 24.60(13) . . ?
C39 K2 C36 50.80(14) . . ?
C38 K2 C36 42.78(14) . . ?
C37 K2 C36 24.23(13) . . ?
O3 K2 P3 138.08(12) . . ?
O4 K2 P3 93.25(10) . . ?
C40 K2 P3 141.06(12) . . ?
C41 K2 P3 124.37(11) . . ?
C39 K2 P3 127.40(14) . . ?
C38 K2 P3 103.44(14) . . ?
C37 K2 P3 91.51(11) . . ?
C36 K2 P3 100.48(10) . . ?
O3 K2 C52 78.99(15) . . ?
O4 K2 C52 145.59(14) . . ?
C40 K2 C52 107.26(14) . . ?
C41 K2 C52 87.57(13) . . ?
C39 K2 C52 130.81(15) . . ?
C38 K2 C52 131.56(14) . . ?
C37 K2 C52 109.66(13) . . ?
C36 K2 C52 88.79(12) . . ?
P3 K2 C52 80.73(10) . . ?
O3 K2 C53 83.29(15) . . ?
O4 K2 C53 165.24(15) . . ?
C40 K2 C53 85.77(13) . . ?
C41 K2 C53 64.62(12) . . ?
C39 K2 C53 108.19(14) . . ?
C38 K2 C53 109.31(14) . . ?
C37 K2 C53 89.32(13) . . ?
C36 K2 C53 66.75(12) . . ?
P3 K2 C53 92.00(9) . . ?
C52 K2 C53 23.16(11) . . ?
O3 K2 P4 91.32(11) . . ?
O4 K2 P4 81.91(10) . . ?
C40 K2 P4 171.49(13) . . ?
C41 K2 P4 155.71(10) . . ?
C39 K2 P4 160.01(12) . . ?
C38 K2 P4 145.46(13) . . ?
C37 K2 P4 138.55(11) . . ?
C36 K2 P4 141.91(9) . . ?
P3 K2 P4 47.04(3) . . ?
C52 K2 P4 69.18(9) . . ?
C53 K2 P4 91.67(8) . . ?
C81 O1 C78 106.3(7) . . ?
C81 O1 K1 118.6(6) . . ?
C78 O1 K1 128.3(5) . . ?
C82 O2 C85 109.4(6) . . ?
C82 O2 K1 124.9(6) . . ?
C85 O2 K1 123.3(4) . . ?
C86 O3 C89 109.3(5) . . ?
C86 O3 K2 124.4(4) . . ?
C89 O3 K2 123.7(4) . . ?
C90 O4 C93 110.8(5) . . ?
C90 O4 K2 121.9(4) . . ?
C93 O4 K2 123.9(3) . . ?
N1 P1 C12 110.7(2) . . ?
N1 P1 C6 111.9(2) . . ?
C12 P1 C6 99.2(2) . . ?
N1 P1 Er1 53.55(12) . . ?
C12 P1 Er1 123.65(16) . . ?
C6 P1 Er1 137.02(17) . . ?
N1 P2 C18 103.31(19) . . ?
N1 P2 C24 107.3(2) . . ?
C18 P2 C24 103.0(2) . . ?
N4 P3 C54 106.9(2) . . ?
N4 P3 C60 101.88(19) . . ?
C54 P3 C60 99.5(2) . . ?
N4 P3 K2 103.85(14) . . ?
C54 P3 K2 99.94(14) . . ?
C60 P3 K2 141.42(16) . . ?
N4 P3 K1 40.68(13) . 2_667 ?
C54 P3 K1 104.69(14) . 2_667 ?
C60 P3 K1 61.94(14) . 2_667 ?
K2 P3 K1 141.52(5) . 2_667 ?
N4 P4 C66 103.4(2) . . ?
N4 P4 C72 105.8(2) . . ?
C66 P4 C72 98.3(2) . . ?
N4 P4 K2 96.84(13) . . ?
C66 P4 K2 128.62(16) . . ?
C72 P4 K2 120.82(16) . . ?
P1 N1 P2 120.9(2) . . ?
P1 N1 Er1 90.58(16) . . ?
P2 N1 Er1 148.5(2) . . ?
C36 N2 C30 115.7(4) . . ?
C36 N2 Er1 126.3(3) . . ?
C30 N2 Er1 117.8(3) . . ?
C48 N3 C42 119.0(4) . . ?
C48 N3 Er1 125.2(3) . . ?
C42 N3 Er1 109.0(3) . . ?
P4 N4 P3 112.1(2) . . ?
P4 N4 K1 127.18(19) . 2_667 ?
P3 N4 K1 115.99(19) . 2_667 ?
C2 C1 C5 108.3(4) . . ?
C2 C1 Er1 75.2(3) . . ?
C5 C1 Er1 74.1(3) . . ?
C2 C1 K1 81.3(3) . . ?
C5 C1 K1 78.6(3) . . ?
Er1 C1 K1 135.74(18) . . ?
C3 C2 C1 108.2(4) . . ?
C3 C2 Er1 74.9(3) . . ?
C1 C2 Er1 74.5(3) . . ?
C3 C2 K1 81.2(3) . . ?
C1 C2 K1 72.9(3) . . ?
Er1 C2 K1 130.42(18) . . ?
C2 C3 C4 108.1(4) . . ?
C2 C3 Er1 75.0(3) . . ?
C4 C3 Er1 73.7(3) . . ?
C2 C3 K1 73.8(3) . . ?
C4 C3 K1 76.4(3) . . ?
Er1 C3 K1 126.68(18) . . ?
C5 C4 C3 108.1(4) . . ?
C5 C4 Er1 74.8(3) . . ?
C3 C4 Er1 75.7(3) . . ?
C5 C4 K1 72.4(2) . . ?
C3 C4 K1 78.6(3) . . ?
Er1 C4 K1 128.86(17) . . ?
C4 C5 C1 107.3(4) . . ?
C4 C5 Er1 74.5(3) . . ?
C1 C5 Er1 75.3(3) . . ?
C4 C5 K1 82.1(3) . . ?
C1 C5 K1 75.0(3) . . ?
Er1 C5 K1 134.21(18) . . ?
C7 C6 C11 117.7(5) . . ?
C7 C6 P1 124.6(4) . . ?
C11 C6 P1 117.5(4) . . ?
C6 C7 C8 120.9(5) . . ?
C9 C8 C7 120.1(6) . . ?
C10 C9 C8 119.7(5) . . ?
C9 C10 C11 120.9(5) . . ?
C10 C11 C6 120.7(6) . . ?
C17 C12 C13 119.0(5) . . ?
C17 C12 P1 117.8(5) . . ?
C13 C12 P1 123.2(4) . . ?
C14 C13 C12 120.5(6) . . ?
C15 C14 C13 119.7(7) . . ?
C16 C15 C14 119.6(7) . . ?
C17 C16 C15 121.1(7) . . ?
C16 C17 C12 120.2(7) . . ?
C19 C18 C23 116.9(5) . . ?
C19 C18 P2 119.3(4) . . ?
C23 C18 P2 122.7(4) . . ?
C20 C19 C18 120.6(5) . . ?
C21 C20 C19 121.3(5) . . ?
C22 C21 C20 119.6(5) . . ?
C21 C22 C23 119.7(5) . . ?
C22 C23 C18 121.9(5) . . ?
C29 C24 C25 118.3(5) . . ?
C29 C24 P2 125.0(4) . . ?
C25 C24 P2 116.1(4) . . ?
C26 C25 C24 121.2(5) . . ?
C25 C26 C27 119.7(5) . . ?
C26 C27 C28 119.6(5) . . ?
C29 C28 C27 120.6(5) . . ?
C28 C29 C24 120.5(5) . . ?
C31 C30 C35 117.9(5) . . ?
C31 C30 N2 120.9(4) . . ?
C35 C30 N2 121.1(4) . . ?
C30 C31 C32 121.3(5) . . ?
C31 C32 C33 119.7(5) . . ?
C34 C33 C32 119.4(5) . . ?
C35 C34 C33 120.1(5) . . ?
C34 C35 C30 121.5(5) . . ?
N2 C36 C37 123.4(5) . . ?
N2 C36 C41 120.0(5) . . ?
C37 C36 C41 116.6(5) . . ?
N2 C36 K2 121.0(3) . . ?
C37 C36 K2 77.4(3) . . ?
C41 C36 K2 73.2(3) . . ?
C38 C37 C36 120.8(6) . . ?
C38 C37 K2 75.3(4) . . ?
C36 C37 K2 78.3(3) . . ?
C39 C38 C37 122.4(6) . . ?
C39 C38 K2 76.8(4) . . ?
C37 C38 K2 80.7(4) . . ?
C38 C39 C40 117.7(6) . . ?
C38 C39 K2 79.0(4) . . ?
C40 C39 K2 76.0(3) . . ?
C39 C40 C41 121.5(6) . . ?
C39 C40 K2 79.3(3) . . ?
C41 C40 K2 78.9(3) . . ?
C40 C41 C36 121.0(5) . . ?
C40 C41 K2 76.3(3) . . ?
C36 C41 K2 82.2(3) . . ?
C43 C42 C47 116.8(5) . . ?
C43 C42 N3 119.6(5) . . ?
C47 C42 N3 123.5(4) . . ?
C44 C43 C42 121.7(5) . . ?
C43 C44 C45 120.5(5) . . ?
C46 C45 C44 118.6(5) . . ?
C47 C46 C45 120.6(5) . . ?
C46 C47 C42 121.7(5) . . ?
N3 C48 C49 124.2(5) . . ?
N3 C48 C53 119.8(4) . . ?
C49 C48 C53 116.0(4) . . ?
C50 C49 C48 120.8(5) . . ?
C51 C50 C49 122.0(5) . . ?
C50 C51 C52 118.4(5) . . ?
C53 C52 C51 120.5(5) . . ?
C53 C52 K2 83.1(3) . . ?
C51 C52 K2 119.0(3) . . ?
C52 C53 C48 122.2(5) . . ?
C52 C53 K2 73.7(3) . . ?
C48 C53 K2 124.2(3) . . ?
C59 C54 C55 117.0(5) . . ?
C59 C54 P3 123.9(4) . . ?
C55 C54 P3 118.8(4) . . ?
C56 C55 C54 122.4(5) . . ?
C57 C56 C55 119.4(5) . . ?
C58 C57 C56 119.4(6) . . ?
C57 C58 C59 120.7(5) . . ?
C54 C59 C58 121.1(5) . . ?
C65 C60 C61 117.5(5) . . ?
C65 C60 P3 124.7(4) . . ?
C61 C60 P3 117.8(4) . . ?
C65 C60 K1 90.9(3) . 2_667 ?
C61 C60 K1 90.3(3) . 2_667 ?
P3 C60 K1 88.79(16) . 2_667 ?
C62 C61 C60 122.3(6) . . ?
C63 C62 C61 119.6(6) . . ?
C62 C63 C64 119.8(5) . . ?
C63 C64 C65 120.9(6) . . ?
C60 C65 C64 120.0(5) . . ?
C67 C66 C71 117.2(5) . . ?
C67 C66 P4 119.3(4) . . ?
C71 C66 P4 123.2(4) . . ?
C68 C67 C66 122.1(6) . . ?
C68 C67 K1 115.4(4) . 2_667 ?
C66 C67 K1 97.9(3) . 2_667 ?
C67 C68 C69 119.6(6) . . ?
C70 C69 C68 119.4(6) . . ?
C69 C70 C71 121.0(6) . . ?
C70 C71 C66 120.5(6) . . ?
C73 C72 C77 118.0(5) . . ?
C73 C72 P4 119.7(4) . . ?
C77 C72 P4 122.2(4) . . ?
C74 C73 C72 121.5(6) . . ?
C75 C74 C73 119.6(6) . . ?
C76 C75 C74 120.3(6) . . ?
C75 C76 C77 120.2(6) . . ?
C72 C77 C76 120.4(6) . . ?
O1 C78 C79 105.3(6) . . ?
C80 C79 C78 105.2(6) . . ?
C81 C80 C79 101.8(8) . . ?
O1 C81 C80 111.7(10) . . ?
O2 C82 C83 108.3(8) . . ?
C82 C83 C84 103.6(8) . . ?
C83 C84 C85 102.4(7) . . ?
O2 C85 C84 103.0(6) . . ?
O3 C86 C87 104.3(6) . . ?
C88 C87 C86 106.6(8) . . ?
C87 C88 C89 103.4(7) . . ?
O3 C89 C88 104.0(6) . . ?
O4 C90 C91 104.9(6) . . ?
C90 C91 C92 107.9(7) . . ?
C91 C92 C93 103.2(7) . . ?
O4 C93 C92 107.4(5) . . ?
C97 O5 C94 100.5(19) . . ?
O5 C94 C95 93.2(18) . . ?
C96 C95 C94 83(2) . . ?
C95 C96 C97 123(3) . . ?
C96 C97 O5 92(2) . . ?

loop_
_geom_bond_atom_site_label_1
_geom_bond_atom_site_label_2
_geom_bond_distance
_geom_bond_site_symmetry_2
_geom_bond_publ_flag
Er1 N2 2.300(4) . ?
Er1 N1 2.304(3) . ?
Er1 N3 2.315(4) . ?
Er1 C4 2.645(5) . ?
Er1 C5 2.648(5) . ?
Er1 C1 2.663(4) . ?
Er1 C3 2.671(5) . ?
Er1 C2 2.672(4) . ?
Er1 P1 2.8646(13) . ?
K1 O2 2.653(5) . ?
K1 O1 2.745(5) . ?
K1 N4 2.749(4) 2_667 ?
K1 C1 3.052(5) . ?
K1 C5 3.098(4) . ?
K1 C2 3.157(5) . ?
K1 C4 3.220(5) . ?
K1 C3 3.248(5) . ?
K1 C60 3.346(4) 2_667 ?
K1 C67 3.440(6) 2_667 ?
K1 P3 3.7903(17) 2_667 ?
K2 O3 2.639(5) . ?
K2 O4 2.701(4) . ?
K2 C40 3.215(5) . ?
K2 C41 3.248(5) . ?
K2 C39 3.256(6) . ?
K2 C38 3.283(7) . ?
K2 C37 3.349(6) . ?
K2 C36 3.361(5) . ?
K2 P3 3.3657(18) . ?
K2 C52 3.368(5) . ?
K2 C53 3.484(5) . ?
K2 P4 3.5530(18) . ?
O1 C81 1.408(12) . ?
O1 C78 1.441(9) . ?
O2 C82 1.379(11) . ?
O2 C85 1.450(9) . ?
O3 C86 1.405(8) . ?
O3 C89 1.443(8) . ?
O4 C90 1.405(7) . ?
O4 C93 1.406(7) . ?
P1 N1 1.679(4) . ?
P1 C12 1.840(6) . ?
P1 C6 1.844(5) . ?
P2 N1 1.711(4) . ?
P2 C18 1.840(5) . ?
P2 C24 1.840(5) . ?
P3 N4 1.670(4) . ?
P3 C54 1.842(5) . ?
P3 C60 1.854(5) . ?
P3 K1 3.7903(17) 2_667 ?
P4 N4 1.666(4) . ?
P4 C66 1.849(5) . ?
P4 C72 1.855(5) . ?
N2 C36 1.387(6) . ?
N2 C30 1.428(6) . ?
N3 C48 1.385(6) . ?
N3 C42 1.418(6) . ?
N4 K1 2.749(4) 2_667 ?
C1 C2 1.393(7) . ?
C1 C5 1.405(6) . ?
C2 C3 1.390(7) . ?
C3 C4 1.401(7) . ?
C4 C5 1.401(7) . ?
C6 C7 1.387(7) . ?
C6 C11 1.398(7) . ?
C7 C8 1.396(7) . ?
C8 C9 1.382(8) . ?
C9 C10 1.355(9) . ?
C10 C11 1.390(8) . ?
C12 C17 1.386(8) . ?
C12 C13 1.403(8) . ?
C13 C14 1.389(8) . ?
C14 C15 1.387(10) . ?
C15 C16 1.382(11) . ?
C16 C17 1.380(9) . ?
C18 C19 1.396(7) . ?
C18 C23 1.403(7) . ?
C19 C20 1.373(7) . ?
C20 C21 1.373(8) . ?
C21 C22 1.371(8) . ?
C22 C23 1.378(7) . ?
C24 C29 1.394(7) . ?
C24 C25 1.395(6) . ?
C25 C26 1.381(7) . ?
C26 C27 1.384(8) . ?
C27 C28 1.389(8) . ?
C28 C29 1.374(7) . ?
C30 C31 1.379(7) . ?
C30 C35 1.404(6) . ?
C31 C32 1.393(8) . ?
C32 C33 1.397(8) . ?
C33 C34 1.388(7) . ?
C34 C35 1.373(7) . ?
C36 C37 1.408(7) . ?
C36 C41 1.412(7) . ?
C37 C38 1.380(8) . ?
C38 C39 1.376(9) . ?
C39 C40 1.383(8) . ?
C40 C41 1.391(7) . ?
C42 C43 1.388(7) . ?
C42 C47 1.408(7) . ?
C43 C44 1.380(7) . ?
C44 C45 1.395(8) . ?
C45 C46 1.382(7) . ?
C46 C47 1.375(7) . ?
C48 C49 1.406(7) . ?
C48 C53 1.413(7) . ?
C49 C50 1.397(7) . ?
C50 C51 1.365(8) . ?
C51 C52 1.394(7) . ?
C52 C53 1.380(6) . ?
C54 C59 1.380(7) . ?
C54 C55 1.389(7) . ?
C55 C56 1.381(8) . ?
C56 C57 1.376(8) . ?
C57 C58 1.371(8) . ?
C58 C59 1.389(8) . ?
C60 C65 1.385(7) . ?
C60 C61 1.399(7) . ?
C60 K1 3.346(4) 2_667 ?
C61 C62 1.378(8) . ?
C62 C63 1.360(9) . ?
C63 C64 1.383(8) . ?
C64 C65 1.393(7) . ?
C66 C67 1.383(7) . ?
C66 C71 1.396(7) . ?
C67 C68 1.372(8) . ?
C67 K1 3.440(6) 2_667 ?
C68 C69 1.376(9) . ?
C69 C70 1.369(9) . ?
C70 C71 1.375(9) . ?
C72 C73 1.381(7) . ?
C72 C77 1.385(7) . ?
C73 C74 1.379(8) . ?
C74 C75 1.370(9) . ?
C75 C76 1.361(9) . ?
C76 C77 1.395(8) . ?
C78 C79 1.484(9) . ?
C79 C80 1.474(10) . ?
C80 C81 1.410(13) . ?
C82 C83 1.419(12) . ?
C83 C84 1.474(11) . ?
C84 C85 1.497(10) . ?
C86 C87 1.495(10) . ?
C87 C88 1.412(11) . ?
C88 C89 1.461(10) . ?
C90 C91 1.450(9) . ?
C91 C92 1.459(10) . ?
C92 C93 1.488(9) . ?
O5 C97 1.52(3) . ?
O5 C94 1.52(2) . ?
C94 C95 1.71(3) . ?
C95 C96 1.39(3) . ?
C96 C97 1.49(3) . ?
